data_7234625
loop_
_publ_author_name
'Jan Sanning'
'Linda Stegemann'
'Pascal R. Ewen'
'Christian Schwermann'
'Constantin G. Daniliuc'
'Dongdong Zhang'
'Na Lin'
'Lian Duan'
'Daniel Wegner'
'Nikos L. Doltsinis'
'Cristian A. Strassert'

_publ_section_title
;
 Colour-tunable asymmetric cyclometalated Pt(ii) complexes and
 STM-assisted stability assessment of ancillary ligands for OLEDs
;
_journal_name_full 'Journal of Materials Chemistry C'
_journal_page_first 2560
_journal_page_last 2565
_journal_paper_doi 10.1039/C6TC00093B
_journal_volume 4
_journal_year 2016
_chemical_formula_sum 'C35 H29 F2 N4 P Pt'
_chemical_formula_weight 769.68
_space_group_IT_number 2
_space_group_name_Hall '-P 1'
_space_group_name_H-M_alt 'P -1'
_symmetry_cell_setting triclinic
_symmetry_space_group_name_H-M 'P -1'
_atom_sites_solution_hydrogens geom
_atom_sites_solution_primary direct
_atom_sites_solution_secondary difmap
_cell_angle_alpha 96.1050(10)
_cell_angle_beta 104.3560(10)
_cell_angle_gamma 104.287(2)
_cell_formula_units_Z 2
_cell_length_a 10.2152(2)
_cell_length_b 10.8813(2)
_cell_length_c 15.7154(2)
_cell_measurement_reflns_used 4334
_cell_measurement_temperature 223(2)
_cell_measurement_theta_max 28.28
_cell_measurement_theta_min 4.08
_cell_volume 1613.63(5)
_computing_cell_refinement 'Collect (Nonius B.V., 1998)'
_computing_data_collection 'Collect (Nonius B.V., 1998)'
_computing_data_reduction 'Denzo-SMN (Otwinowski & Minor, 1997)'
_computing_molecular_graphics 'XP (BrukerAXS, 2000)'
_computing_publication_material 'SHELXL-97 (Sheldrick, 1997)'
_computing_structure_refinement 'SHELXL-97 (Sheldrick, 1997)'
_computing_structure_solution 'SHELXS-97 (Sheldrick, 1990)'
_diffrn_ambient_temperature 223(2)
_diffrn_measured_fraction_theta_full 0.983
_diffrn_measured_fraction_theta_max 0.983
_diffrn_measurement_device_type 'Nonius KappaCCD APEXII'
_diffrn_measurement_method '\w and \f scans'
_diffrn_radiation_monochromator 'Montel mirror'
_diffrn_radiation_source 'rotating anode Nonius FR591'
_diffrn_radiation_type MoK\a
_diffrn_radiation_wavelength 0.71073
_diffrn_reflns_av_R_equivalents 0.040
_diffrn_reflns_av_sigmaI/netI 0.0418
_diffrn_reflns_limit_h_max 13
_diffrn_reflns_limit_h_min -13
_diffrn_reflns_limit_k_max 14
_diffrn_reflns_limit_k_min -14
_diffrn_reflns_limit_l_max 20
_diffrn_reflns_limit_l_min 0
_diffrn_reflns_number 15571
_diffrn_reflns_theta_full 28.31
_diffrn_reflns_theta_max 28.31
_diffrn_reflns_theta_min 4.08
_exptl_absorpt_coefficient_mu 4.439
_exptl_absorpt_correction_T_max 0.8784
_exptl_absorpt_correction_T_min 0.6652
_exptl_absorpt_correction_type multi-scan
_exptl_absorpt_process_details 'Denzo (Otwinowski, Borek, Majewski & Minor, 2003)'
_exptl_crystal_colour yellow
_exptl_crystal_density_diffrn 1.584
_exptl_crystal_density_method 'not measured'
_exptl_crystal_description prism
_exptl_crystal_F_000 756
_exptl_crystal_size_max 0.10
_exptl_crystal_size_mid 0.06
_exptl_crystal_size_min 0.03
_refine_diff_density_max 0.795
_refine_diff_density_min -1.125
_refine_diff_density_rms 0.142
_refine_ls_extinction_method none
_refine_ls_goodness_of_fit_ref 1.040
_refine_ls_hydrogen_treatment constr
_refine_ls_matrix_type full
_refine_ls_number_parameters 391
_refine_ls_number_reflns 7889
_refine_ls_number_restraints 0
_refine_ls_restrained_S_all 1.040
_refine_ls_R_factor_all 0.0479
_refine_ls_R_factor_gt 0.0420
_refine_ls_shift/su_max 0.001
_refine_ls_shift/su_mean 0.000
_refine_ls_structure_factor_coef Fsqd
_refine_ls_weighting_details 'calc w=1/[\s^2^(Fo^2^)+(0.0204P)^2^+9.8200P] where P=(Fo^2^+2Fc^2^)/3'
_refine_ls_weighting_scheme calc
_refine_ls_wR_factor_gt 0.0946
_refine_ls_wR_factor_ref 0.0979
_reflns_number_gt 7212
_reflns_number_total 7889
_reflns_threshold_expression >2sigma(I)
_cod_data_source_file J-Mater-Chem-C-2016-4-2560.cif
_cod_data_source_block dan7095
_cod_original_sg_symbol_H-M P-1
_cod_database_code 7234625

loop_
_symmetry_equiv_pos_as_xyz
'x, y, z'
'-x, -y, -z'

loop_
_atom_site_label
_atom_site_type_symbol
_atom_site_fract_x
_atom_site_fract_y
_atom_site_fract_z
_atom_site_U_iso_or_equiv
_atom_site_adp_type
_atom_site_occupancy
_atom_site_symmetry_multiplicity
_atom_site_calc_flag
_atom_site_refinement_flags
_atom_site_disorder_assembly
_atom_site_disorder_group
Pt1 Pt 0.63706(2) 0.459832(18) 0.307282(13) 0.03046(7) Uani 1 1 d . . .
P1 P 0.72540(14) 0.29854(12) 0.27212(9) 0.0302(3) Uani 1 1 d . . .
N1 N 0.7524(5) 0.6160(4) 0.2663(3) 0.0335(9) Uani 1 1 d . . .
N2 N 0.8625(5) 0.6456(5) 0.2320(3) 0.0385(10) Uani 1 1 d . . .
C3 C 0.8779(6) 0.7690(6) 0.2232(4) 0.0398(12) Uani 1 1 d . . .
N4 N 0.7839(5) 0.8225(4) 0.2506(3) 0.0373(10) Uani 1 1 d . . .
C5 C 0.7077(6) 0.7227(5) 0.2766(4) 0.0338(11) Uani 1 1 d . . .
C6 C 0.5893(6) 0.7144(5) 0.3135(4) 0.0368(11) Uani 1 1 d . . .
N7 N 0.5433(5) 0.5978(4) 0.3347(3) 0.0329(9) Uani 1 1 d . . .
C8 C 0.5229(6) 0.8082(6) 0.3275(4) 0.0435(13) Uani 1 1 d . . .
H8 H 0.5533 0.8902 0.3132 0.052 Uiso 1 1 calc R . .
C9 C 0.4109(7) 0.7777(6) 0.3629(5) 0.0507(15) Uani 1 1 d . . .
H9 H 0.3634 0.8395 0.3720 0.061 Uiso 1 1 calc R . .
C10 C 0.3670(6) 0.6586(6) 0.3854(4) 0.0434(13) Uani 1 1 d . . .
H10 H 0.2918 0.6399 0.4108 0.052 Uiso 1 1 calc R . .
C11 C 0.4359(5) 0.5652(5) 0.3699(4) 0.0344(11) Uani 1 1 d . . .
C12 C 0.4088(6) 0.4324(5) 0.3874(4) 0.0370(11) Uani 1 1 d . . .
C13 C 0.3070(6) 0.3761(6) 0.4267(4) 0.0405(12) Uani 1 1 d . . .
C14 C 0.2853(6) 0.2521(6) 0.4446(4) 0.0434(13) Uani 1 1 d . . .
H14 H 0.2149 0.2158 0.4708 0.052 Uiso 1 1 calc R . .
C15 C 0.3723(6) 0.1858(6) 0.4219(4) 0.0429(13) Uani 1 1 d . . .
C16 C 0.4761(6) 0.2340(6) 0.3818(4) 0.0399(12) Uani 1 1 d . . .
H16 H 0.5324 0.1832 0.3672 0.048 Uiso 1 1 calc R . .
C17 C 0.4959(6) 0.3592(5) 0.3633(4) 0.0360(11) Uani 1 1 d . . .
C18 C 0.9906(7) 0.8440(6) 0.1857(4) 0.0432(13) Uani 1 1 d . . .
C19 C 1.0772(9) 0.9660(8) 0.2512(6) 0.079(3) Uani 1 1 d . . .
H19A H 1.1454 1.0161 0.2257 0.118 Uiso 1 1 calc R . .
H19B H 1.1262 0.9440 0.3061 0.118 Uiso 1 1 calc R . .
H19C H 1.0157 1.0162 0.2638 0.118 Uiso 1 1 calc R . .
C31 C 0.5920(6) 0.1613(5) 0.1966(4) 0.0371(11) Uani 1 1 d . . .
C32 C 0.4524(7) 0.1648(7) 0.1665(4) 0.0474(14) Uani 1 1 d . . .
H32 H 0.4266 0.2375 0.1863 0.057 Uiso 1 1 calc R . .
C33 C 0.3522(8) 0.0613(8) 0.1075(5) 0.063(2) Uani 1 1 d . . .
H33 H 0.2586 0.0644 0.0875 0.076 Uiso 1 1 calc R . .
C34 C 0.3875(9) -0.0456(8) 0.0781(4) 0.068(2) Uani 1 1 d . . .
H34 H 0.3180 -0.1156 0.0385 0.081 Uiso 1 1 calc R . .
C35 C 0.5248(10) -0.0511(7) 0.1062(5) 0.065(2) Uani 1 1 d . . .
H35 H 0.5485 -0.1251 0.0866 0.079 Uiso 1 1 calc R . .
C36 C 0.6280(7) 0.0535(6) 0.1639(4) 0.0458(14) Uani 1 1 d . . .
H36 H 0.7223 0.0515 0.1808 0.055 Uiso 1 1 calc R . .
C41 C 0.8094(6) 0.2455(5) 0.3727(4) 0.0340(11) Uani 1 1 d . . .
C42 C 0.8161(6) 0.1200(6) 0.3766(4) 0.0423(13) Uani 1 1 d . . .
H42 H 0.7767 0.0563 0.3248 0.051 Uiso 1 1 calc R . .
C43 C 0.8804(8) 0.0886(7) 0.4561(5) 0.0538(16) Uani 1 1 d . . .
H43 H 0.8840 0.0035 0.4582 0.065 Uiso 1 1 calc R . .
C44 C 0.9390(7) 0.1802(7) 0.5321(4) 0.0501(15) Uani 1 1 d . . .
H44 H 0.9811 0.1574 0.5861 0.060 Uiso 1 1 calc R . .
C45 C 0.9364(7) 0.3054(7) 0.5295(4) 0.0480(14) Uani 1 1 d . . .
H45 H 0.9792 0.3690 0.5811 0.058 Uiso 1 1 calc R . .
C46 C 0.8699(6) 0.3372(6) 0.4499(4) 0.0408(12) Uani 1 1 d . . .
H46 H 0.8660 0.4223 0.4485 0.049 Uiso 1 1 calc R . .
C51 C 0.8581(6) 0.3289(5) 0.2123(4) 0.0380(12) Uani 1 1 d . . .
C52 C 0.8210(8) 0.3604(7) 0.1276(4) 0.0545(17) Uani 1 1 d . . .
H52 H 0.7305 0.3694 0.1042 0.065 Uiso 1 1 calc R . .
C53 C 0.9153(9) 0.3782(8) 0.0781(5) 0.0628(19) Uani 1 1 d . . .
H53 H 0.8879 0.3964 0.0203 0.075 Uiso 1 1 calc R . .
C54 C 1.0469(9) 0.3698(9) 0.1118(5) 0.071(2) Uani 1 1 d . . .
H54 H 1.1110 0.3839 0.0776 0.086 Uiso 1 1 calc R . .
C55 C 1.0894(8) 0.3406(11) 0.1964(6) 0.082(3) Uani 1 1 d . . .
H55 H 1.1813 0.3347 0.2196 0.099 Uiso 1 1 calc R . .
C56 C 0.9928(7) 0.3200(8) 0.2461(5) 0.0604(19) Uani 1 1 d . . .
H56 H 1.0200 0.2999 0.3034 0.073 Uiso 1 1 calc R . .
F13 F 0.2225(4) 0.4434(4) 0.4497(3) 0.0527(9) Uani 1 1 d . . .
F15 F 0.3573(4) 0.0644(4) 0.4400(3) 0.0561(10) Uani 1 1 d . . .
C21 C 0.9197(9) 0.8759(9) 0.0975(5) 0.073(2) Uani 1 1 d . . .
H21A H 0.8611 0.9309 0.1072 0.110 Uiso 1 1 calc R . .
H21B H 0.8616 0.7969 0.0569 0.110 Uiso 1 1 calc R . .
H21C H 0.9909 0.9204 0.0717 0.110 Uiso 1 1 calc R . .
C20 C 1.0864(9) 0.7604(9) 0.1691(7) 0.080(3) Uani 1 1 d . . .
H20A H 1.1591 0.8087 0.1461 0.120 Uiso 1 1 calc R . .
H20B H 1.0306 0.6831 0.1260 0.120 Uiso 1 1 calc R . .
H20C H 1.1298 0.7365 0.2247 0.120 Uiso 1 1 calc R . .

loop_
_atom_site_aniso_label
_atom_site_aniso_U_11
_atom_site_aniso_U_22
_atom_site_aniso_U_33
_atom_site_aniso_U_23
_atom_site_aniso_U_13
_atom_site_aniso_U_12
Pt1 0.03249(11) 0.02973(10) 0.03169(10) 0.00829(7) 0.01130(7) 0.00999(7)
P1 0.0328(6) 0.0289(6) 0.0301(6) 0.0066(5) 0.0097(5) 0.0095(5)
N1 0.037(2) 0.028(2) 0.040(2) 0.0101(18) 0.0151(19) 0.0114(18)
N2 0.040(3) 0.040(2) 0.039(2) 0.013(2) 0.016(2) 0.010(2)
C3 0.046(3) 0.039(3) 0.031(3) 0.008(2) 0.007(2) 0.008(2)
N4 0.038(2) 0.035(2) 0.039(2) 0.0092(19) 0.0121(19) 0.0083(19)
C5 0.041(3) 0.029(2) 0.036(3) 0.009(2) 0.010(2) 0.015(2)
C6 0.038(3) 0.033(3) 0.040(3) 0.008(2) 0.011(2) 0.012(2)
N7 0.037(2) 0.027(2) 0.038(2) 0.0075(17) 0.0144(19) 0.0119(18)
C8 0.046(3) 0.033(3) 0.052(3) 0.007(2) 0.011(3) 0.016(2)
C9 0.052(4) 0.041(3) 0.064(4) 0.006(3) 0.017(3) 0.024(3)
C10 0.038(3) 0.050(3) 0.051(3) 0.004(3) 0.022(3) 0.021(3)
C11 0.027(2) 0.038(3) 0.034(3) 0.001(2) 0.006(2) 0.008(2)
C12 0.034(3) 0.039(3) 0.038(3) 0.008(2) 0.012(2) 0.008(2)
C13 0.034(3) 0.047(3) 0.038(3) 0.003(2) 0.010(2) 0.008(2)
C14 0.038(3) 0.042(3) 0.049(3) 0.009(3) 0.021(3) 0.000(2)
C15 0.043(3) 0.039(3) 0.041(3) 0.014(2) 0.014(2) -0.002(2)
C16 0.043(3) 0.039(3) 0.037(3) 0.008(2) 0.014(2) 0.008(2)
C17 0.038(3) 0.037(3) 0.035(3) 0.009(2) 0.011(2) 0.011(2)
C18 0.049(3) 0.039(3) 0.038(3) 0.006(2) 0.017(3) 0.002(3)
C19 0.076(6) 0.074(5) 0.067(5) -0.001(4) 0.035(4) -0.021(4)
C31 0.042(3) 0.038(3) 0.033(3) 0.009(2) 0.013(2) 0.009(2)
C32 0.043(3) 0.055(4) 0.038(3) 0.008(3) 0.008(2) 0.006(3)
C33 0.051(4) 0.084(5) 0.041(3) 0.003(3) 0.012(3) 0.000(4)
C34 0.081(6) 0.064(5) 0.034(3) -0.002(3) 0.018(3) -0.022(4)
C35 0.100(7) 0.038(3) 0.047(4) -0.001(3) 0.022(4) 0.001(4)
C36 0.053(4) 0.039(3) 0.038(3) -0.001(2) 0.011(3) 0.007(3)
C41 0.033(3) 0.037(3) 0.036(3) 0.008(2) 0.014(2) 0.011(2)
C42 0.044(3) 0.038(3) 0.044(3) 0.010(2) 0.007(2) 0.014(2)
C43 0.060(4) 0.047(3) 0.059(4) 0.026(3) 0.014(3) 0.019(3)
C44 0.052(4) 0.070(4) 0.043(3) 0.030(3) 0.019(3) 0.028(3)
C45 0.049(4) 0.065(4) 0.030(3) 0.003(3) 0.009(2) 0.021(3)
C46 0.044(3) 0.044(3) 0.036(3) 0.004(2) 0.007(2) 0.021(3)
C51 0.039(3) 0.032(3) 0.038(3) 0.005(2) 0.010(2) 0.003(2)
C52 0.062(4) 0.072(5) 0.041(3) 0.025(3) 0.020(3) 0.026(4)
C53 0.078(5) 0.076(5) 0.047(4) 0.017(3) 0.034(4) 0.024(4)
C54 0.068(5) 0.089(6) 0.058(4) 0.007(4) 0.039(4) 0.006(4)
C55 0.043(4) 0.137(9) 0.070(5) 0.019(5) 0.026(4) 0.020(5)
C56 0.038(3) 0.099(6) 0.046(4) 0.018(4) 0.015(3) 0.018(4)
F13 0.047(2) 0.054(2) 0.064(2) 0.0053(18) 0.0294(18) 0.0151(17)
F15 0.065(2) 0.0431(19) 0.068(3) 0.0224(18) 0.034(2) 0.0090(18)
C21 0.069(5) 0.097(6) 0.054(4) 0.037(4) 0.022(4) 0.009(5)
C20 0.068(5) 0.074(5) 0.123(8) 0.040(5) 0.061(6) 0.023(4)

loop_
_atom_type_symbol
_atom_type_description
_atom_type_scat_dispersion_real
_atom_type_scat_dispersion_imag
_atom_type_scat_source
C C 0.0033 0.0016 'International Tables Vol C Tables 4.2.6.8 and 6.1.1.4'
H H 0.0000 0.0000 'International Tables Vol C Tables 4.2.6.8 and 6.1.1.4'
N N 0.0061 0.0033 'International Tables Vol C Tables 4.2.6.8 and 6.1.1.4'
F F 0.0171 0.0103 'International Tables Vol C Tables 4.2.6.8 and 6.1.1.4'
P P 0.1023 0.0942 'International Tables Vol C Tables 4.2.6.8 and 6.1.1.4'
Pt Pt -1.7033 8.3905 'International Tables Vol C Tables 4.2.6.8 and 6.1.1.4'

loop_
_geom_angle_atom_site_label_1
_geom_angle_atom_site_label_2
_geom_angle_atom_site_label_3
_geom_angle
_geom_angle_site_symmetry_1
_geom_angle_site_symmetry_3
C17 Pt1 N7 80.7(2) . .
C17 Pt1 N1 158.9(2) . .
N7 Pt1 N1 78.30(17) . .
C17 Pt1 P1 96.84(16) . .
N7 Pt1 P1 176.01(13) . .
N1 Pt1 P1 104.24(13) . .
C51 P1 C31 101.2(3) . .
C51 P1 C41 104.5(3) . .
C31 P1 C41 109.3(2) . .
C51 P1 Pt1 118.05(19) . .
C31 P1 Pt1 112.5(2) . .
C41 P1 Pt1 110.59(18) . .
N2 N1 C5 107.7(4) . .
N2 N1 Pt1 138.9(3) . .
C5 N1 Pt1 113.3(3) . .
C3 N2 N1 104.1(5) . .
N2 C3 N4 114.6(5) . .
N2 C3 C18 122.8(6) . .
N4 C3 C18 122.6(5) . .
C5 N4 C3 101.1(5) . .
N4 C5 N1 112.4(5) . .
N4 C5 C6 129.7(5) . .
N1 C5 C6 117.8(5) . .
N7 C6 C8 119.7(5) . .
N7 C6 C5 112.1(5) . .
C8 C6 C5 128.3(5) . .
C11 N7 C6 124.0(5) . .
C11 N7 Pt1 117.5(3) . .
C6 N7 Pt1 118.4(4) . .
C9 C8 C6 118.0(6) . .
C9 C8 H8 121.0 . .
C6 C8 H8 121.0 . .
C10 C9 C8 121.4(6) . .
C10 C9 H9 119.3 . .
C8 C9 H9 119.3 . .
C9 C10 C11 119.3(5) . .
C9 C10 H10 120.4 . .
C11 C10 H10 120.4 . .
N7 C11 C10 117.7(5) . .
N7 C11 C12 112.7(5) . .
C10 C11 C12 129.6(5) . .
C13 C12 C17 118.7(5) . .
C13 C12 C11 124.5(5) . .
C17 C12 C11 116.8(5) . .
F13 C13 C14 116.4(5) . .
F13 C13 C12 119.8(5) . .
C14 C13 C12 123.7(6) . .
C15 C14 C13 115.8(5) . .
C15 C14 H14 122.1 . .
C13 C14 H14 122.1 . .
F15 C15 C14 118.1(5) . .
F15 C15 C16 117.5(6) . .
C14 C15 C16 124.4(5) . .
C15 C16 C17 119.1(6) . .
C15 C16 H16 120.4 . .
C17 C16 H16 120.4 . .
C16 C17 C12 118.2(5) . .
C16 C17 Pt1 129.6(4) . .
C12 C17 Pt1 112.1(4) . .
C19 C18 C21 110.4(7) . .
C19 C18 C3 109.6(5) . .
C21 C18 C3 108.9(5) . .
C19 C18 C20 109.8(7) . .
C21 C18 C20 108.6(7) . .
C3 C18 C20 109.5(5) . .
C18 C19 H19A 109.5 . .
C18 C19 H19B 109.5 . .
H19A C19 H19B 109.5 . .
C18 C19 H19C 109.5 . .
H19A C19 H19C 109.5 . .
H19B C19 H19C 109.5 . .
C36 C31 C32 118.7(6) . .
C36 C31 P1 120.9(5) . .
C32 C31 P1 120.3(5) . .
C33 C32 C31 120.0(7) . .
C33 C32 H32 120.0 . .
C31 C32 H32 120.0 . .
C34 C33 C32 120.9(8) . .
C34 C33 H33 119.6 . .
C32 C33 H33 119.6 . .
C33 C34 C35 120.2(7) . .
C33 C34 H34 119.9 . .
C35 C34 H34 119.9 . .
C34 C35 C36 119.8(7) . .
C34 C35 H35 120.1 . .
C36 C35 H35 120.1 . .
C35 C36 C31 120.3(7) . .
C35 C36 H36 119.8 . .
C31 C36 H36 119.8 . .
C46 C41 C42 118.3(5) . .
C46 C41 P1 117.3(4) . .
C42 C41 P1 124.4(4) . .
C43 C42 C41 120.2(6) . .
C43 C42 H42 119.9 . .
C41 C42 H42 119.9 . .
C44 C43 C42 120.7(6) . .
C44 C43 H43 119.6 . .
C42 C43 H43 119.6 . .
C43 C44 C45 120.1(6) . .
C43 C44 H44 119.9 . .
C45 C44 H44 119.9 . .
C44 C45 C46 119.4(6) . .
C44 C45 H45 120.3 . .
C46 C45 H45 120.3 . .
C41 C46 C45 121.1(6) . .
C41 C46 H46 119.4 . .
C45 C46 H46 119.4 . .
C56 C51 C52 118.5(6) . .
C56 C51 P1 123.1(5) . .
C52 C51 P1 118.4(5) . .
C53 C52 C51 120.6(7) . .
C53 C52 H52 119.7 . .
C51 C52 H52 119.7 . .
C54 C53 C52 120.5(7) . .
C54 C53 H53 119.8 . .
C52 C53 H53 119.8 . .
C53 C54 C55 121.0(7) . .
C53 C54 H54 119.5 . .
C55 C54 H54 119.5 . .
C54 C55 C56 118.6(8) . .
C54 C55 H55 120.7 . .
C56 C55 H55 120.7 . .
C51 C56 C55 120.8(7) . .
C51 C56 H56 119.6 . .
C55 C56 H56 119.6 . .
C18 C21 H21A 109.5 . .
C18 C21 H21B 109.5 . .
H21A C21 H21B 109.5 . .
C18 C21 H21C 109.5 . .
H21A C21 H21C 109.5 . .
H21B C21 H21C 109.5 . .
C18 C20 H20A 109.5 . .
C18 C20 H20B 109.5 . .
H20A C20 H20B 109.5 . .
C18 C20 H20C 109.5 . .
H20A C20 H20C 109.5 . .
H20B C20 H20C 109.5 . .

loop_
_geom_bond_atom_site_label_1
_geom_bond_atom_site_label_2
_geom_bond_distance
_geom_bond_site_symmetry_2
Pt1 C17 2.027(5) .
Pt1 N7 2.033(4) .
Pt1 N1 2.076(4) .
Pt1 P1 2.2411(13) .
P1 C51 1.819(6) .
P1 C31 1.820(6) .
P1 C41 1.825(5) .
N1 N2 1.348(6) .
N1 C5 1.358(6) .
N2 C3 1.340(7) .
C3 N4 1.368(8) .
C3 C18 1.520(8) .
N4 C5 1.336(7) .
C5 C6 1.454(8) .
C6 N7 1.347(7) .
C6 C8 1.385(8) .
N7 C11 1.337(7) .
C8 C9 1.378(9) .
C8 H8 0.9400 .
C9 C10 1.376(9) .
C9 H9 0.9400 .
C10 C11 1.404(8) .
C10 H10 0.9400 .
C11 C12 1.472(8) .
C12 C13 1.387(8) .
C12 C17 1.422(8) .
C13 F13 1.350(7) .
C13 C14 1.383(8) .
C14 C15 1.363(9) .
C14 H14 0.9400 .
C15 F15 1.362(7) .
C15 C16 1.387(8) .
C16 C17 1.400(8) .
C16 H16 0.9400 .
C18 C19 1.511(10) .
C18 C21 1.516(9) .
C18 C20 1.539(10) .
C19 H19A 0.9700 .
C19 H19B 0.9700 .
C19 H19C 0.9700 .
C31 C36 1.398(8) .
C31 C32 1.399(9) .
C32 C33 1.383(9) .
C32 H32 0.9400 .
C33 C34 1.369(12) .
C33 H33 0.9400 .
C34 C35 1.380(12) .
C34 H34 0.9400 .
C35 C36 1.394(9) .
C35 H35 0.9400 .
C36 H36 0.9400 .
C41 C46 1.384(8) .
C41 C42 1.392(8) .
C42 C43 1.380(8) .
C42 H42 0.9400 .
C43 C44 1.369(10) .
C43 H43 0.9400 .
C44 C45 1.373(9) .
C44 H44 0.9400 .
C45 C46 1.390(8) .
C45 H45 0.9400 .
C46 H46 0.9400 .
C51 C56 1.378(9) .
C51 C52 1.394(8) .
C52 C53 1.372(9) .
C52 H52 0.9400 .
C53 C54 1.347(12) .
C53 H53 0.9400 .
C54 C55 1.388(12) .
C54 H54 0.9400 .
C55 C56 1.394(10) .
C55 H55 0.9400 .
C56 H56 0.9400 .
C21 H21A 0.9700 .
C21 H21B 0.9700 .
C21 H21C 0.9700 .
C20 H20A 0.9700 .
C20 H20B 0.9700 .
C20 H20C 0.9700 .

loop_
_geom_torsion_atom_site_label_1
_geom_torsion_atom_site_label_2
_geom_torsion_atom_site_label_3
_geom_torsion_atom_site_label_4
_geom_torsion
_geom_torsion_site_symmetry_1
_geom_torsion_site_symmetry_2
_geom_torsion_site_symmetry_3
_geom_torsion_site_symmetry_4
C17 Pt1 P1 C51 177.1(3) . . . .
N7 Pt1 P1 C51 124.8(18) . . . .
N1 Pt1 P1 C51 -4.4(3) . . . .
C17 Pt1 P1 C31 59.9(2) . . . .
N7 Pt1 P1 C31 7.5(18) . . . .
N1 Pt1 P1 C31 -121.6(2) . . . .
C17 Pt1 P1 C41 -62.6(2) . . . .
N7 Pt1 P1 C41 -115.0(18) . . . .
N1 Pt1 P1 C41 115.9(2) . . . .
C17 Pt1 N1 N2 170.9(6) . . . .
N7 Pt1 N1 N2 178.3(6) . . . .
P1 Pt1 N1 N2 -4.8(6) . . . .
C17 Pt1 N1 C5 -8.5(8) . . . .
N7 Pt1 N1 C5 -1.0(4) . . . .
P1 Pt1 N1 C5 175.8(3) . . . .
C5 N1 N2 C3 -0.2(6) . . . .
Pt1 N1 N2 C3 -179.6(4) . . . .
N1 N2 C3 N4 0.5(6) . . . .
N1 N2 C3 C18 -179.6(5) . . . .
N2 C3 N4 C5 -0.5(6) . . . .
C18 C3 N4 C5 179.5(5) . . . .
C3 N4 C5 N1 0.3(6) . . . .
C3 N4 C5 C6 179.7(6) . . . .
N2 N1 C5 N4 -0.1(6) . . . .
Pt1 N1 C5 N4 179.5(4) . . . .
N2 N1 C5 C6 -179.6(5) . . . .
Pt1 N1 C5 C6 0.0(6) . . . .
N4 C5 C6 N7 -177.7(5) . . . .
N1 C5 C6 N7 1.6(7) . . . .
N4 C5 C6 C8 2.9(10) . . . .
N1 C5 C6 C8 -177.8(6) . . . .
C8 C6 N7 C11 -0.7(8) . . . .
C5 C6 N7 C11 179.9(5) . . . .
C8 C6 N7 Pt1 176.9(4) . . . .
C5 C6 N7 Pt1 -2.6(6) . . . .
C17 Pt1 N7 C11 -2.9(4) . . . .
N1 Pt1 N7 C11 179.8(4) . . . .
P1 Pt1 N7 C11 50(2) . . . .
C17 Pt1 N7 C6 179.4(4) . . . .
N1 Pt1 N7 C6 2.1(4) . . . .
P1 Pt1 N7 C6 -127.8(17) . . . .
N7 C6 C8 C9 0.0(9) . . . .
C5 C6 C8 C9 179.4(6) . . . .
C6 C8 C9 C10 1.0(10) . . . .
C8 C9 C10 C11 -1.5(10) . . . .
C6 N7 C11 C10 0.2(8) . . . .
Pt1 N7 C11 C10 -177.3(4) . . . .
C6 N7 C11 C12 -179.4(5) . . . .
Pt1 N7 C11 C12 3.1(6) . . . .
C9 C10 C11 N7 0.8(9) . . . .
C9 C10 C11 C12 -179.6(6) . . . .
N7 C11 C12 C13 177.5(5) . . . .
C10 C11 C12 C13 -2.0(10) . . . .
N7 C11 C12 C17 -1.2(7) . . . .
C10 C11 C12 C17 179.2(6) . . . .
C17 C12 C13 F13 -179.7(5) . . . .
C11 C12 C13 F13 1.6(9) . . . .
C17 C12 C13 C14 0.4(9) . . . .
C11 C12 C13 C14 -178.3(6) . . . .
F13 C13 C14 C15 -179.3(5) . . . .
C12 C13 C14 C15 0.6(9) . . . .
C13 C14 C15 F15 178.5(5) . . . .
C13 C14 C15 C16 -1.1(9) . . . .
F15 C15 C16 C17 -179.1(5) . . . .
C14 C15 C16 C17 0.6(9) . . . .
C15 C16 C17 C12 0.5(8) . . . .
C15 C16 C17 Pt1 179.3(4) . . . .
C13 C12 C17 C16 -1.0(8) . . . .
C11 C12 C17 C16 177.9(5) . . . .
C13 C12 C17 Pt1 -179.9(4) . . . .
C11 C12 C17 Pt1 -1.1(6) . . . .
N7 Pt1 C17 C16 -176.8(6) . . . .
N1 Pt1 C17 C16 -169.4(5) . . . .
P1 Pt1 C17 C16 6.4(5) . . . .
N7 Pt1 C17 C12 2.0(4) . . . .
N1 Pt1 C17 C12 9.4(8) . . . .
P1 Pt1 C17 C12 -174.8(4) . . . .
N2 C3 C18 C19 -125.4(7) . . . .
N4 C3 C18 C19 54.5(8) . . . .
N2 C3 C18 C21 113.7(7) . . . .
N4 C3 C18 C21 -66.3(8) . . . .
N2 C3 C18 C20 -4.9(9) . . . .
N4 C3 C18 C20 175.1(6) . . . .
C51 P1 C31 C36 50.2(5) . . . .
C41 P1 C31 C36 -59.7(5) . . . .
Pt1 P1 C31 C36 177.1(4) . . . .
C51 P1 C31 C32 -126.4(5) . . . .
C41 P1 C31 C32 123.7(5) . . . .
Pt1 P1 C31 C32 0.5(5) . . . .
C36 C31 C32 C33 1.9(9) . . . .
P1 C31 C32 C33 178.6(5) . . . .
C31 C32 C33 C34 0.2(10) . . . .
C32 C33 C34 C35 -0.7(11) . . . .
C33 C34 C35 C36 -0.9(11) . . . .
C34 C35 C36 C31 3.0(10) . . . .
C32 C31 C36 C35 -3.5(9) . . . .
P1 C31 C36 C35 179.8(5) . . . .
C51 P1 C41 C46 97.3(5) . . . .
C31 P1 C41 C46 -155.1(4) . . . .
Pt1 P1 C41 C46 -30.8(5) . . . .
C51 P1 C41 C42 -82.8(5) . . . .
C31 P1 C41 C42 24.8(6) . . . .
Pt1 P1 C41 C42 149.1(4) . . . .
C46 C41 C42 C43 0.7(9) . . . .
P1 C41 C42 C43 -179.1(5) . . . .
C41 C42 C43 C44 -0.3(10) . . . .
C42 C43 C44 C45 -1.1(11) . . . .
C43 C44 C45 C46 2.0(10) . . . .
C42 C41 C46 C45 0.3(9) . . . .
P1 C41 C46 C45 -179.9(5) . . . .
C44 C45 C46 C41 -1.7(10) . . . .
C31 P1 C51 C56 -117.9(6) . . . .
C41 P1 C51 C56 -4.4(6) . . . .
Pt1 P1 C51 C56 119.0(6) . . . .
C31 P1 C51 C52 60.9(6) . . . .
C41 P1 C51 C52 174.4(5) . . . .
Pt1 P1 C51 C52 -62.2(5) . . . .
C56 C51 C52 C53 1.9(11) . . . .
P1 C51 C52 C53 -176.9(6) . . . .
C51 C52 C53 C54 -2.2(13) . . . .
C52 C53 C54 C55 1.3(14) . . . .
C53 C54 C55 C56 -0.1(15) . . . .
C52 C51 C56 C55 -0.7(12) . . . .
P1 C51 C56 C55 178.1(7) . . . .
C54 C55 C56 C51 -0.2(15) . . . .
